data_4130517
loop_
_publ_author_name
'Clarke, Christopher'
'Incerti-Pradillos, Celia A'
'Lam, Hon Wai'

_publ_section_title
;
 Enantioselective Nickel-Catalyzed anti-Carbometallative Cyclizations of
 Alkynyl Electrophiles Enabled by Reversible Alkenylnickel E/Z
 Isomerization.
;
_journal_issue 26
_journal_name_full 'Journal of the American Chemical Society'
_journal_page_first 8068
_journal_page_last 8071
_journal_paper_doi 10.1021/jacs.6b04206
_journal_volume 138
_journal_year 2016
_chemical_absolute_configuration ad
_chemical_formula_moiety 'C22 H20 O2'
_chemical_formula_sum 'C22 H20 O2'
_chemical_formula_weight 316.38
_space_group_crystal_system monoclinic
_space_group_IT_number 5
_space_group_name_Hall 'I 2y'
_space_group_name_H-M_alt 'I 1 2 1'
_atom_sites_solution_hydrogens geom
_atom_sites_solution_primary iterative
_atom_sites_solution_secondary difmap
_audit_creation_date 2015-08-04
_audit_creation_method
;
Olex2 1.2
(compiled 2015.01.26 svn.r3150 for OlexSys, GUI svn.r4998)
;
_cell_angle_alpha 90
_cell_angle_beta 93.1504(8)
_cell_angle_gamma 90
_cell_formula_units_Z 4
_cell_length_a 9.42710(10)
_cell_length_b 6.00798(4)
_cell_length_c 29.0300(2)
_cell_measurement_reflns_used 43666
_cell_measurement_temperature 120(2)
_cell_measurement_theta_max 73.5160
_cell_measurement_theta_min 4.8450
_cell_volume 1641.71(2)
_computing_cell_refinement
;
CrysAlisPro, Agilent Technologies,
Version 1.171.37.35 (release 13-08-2014 CrysAlis171 .NET)
(compiled Aug 13 2014,18:06:01)
;
_computing_data_collection
;
CrysAlisPro, Agilent Technologies,
Version 1.171.37.35 (release 13-08-2014 CrysAlis171 .NET)
(compiled Aug 13 2014,18:06:01)
;
_computing_data_reduction
;
CrysAlisPro, Agilent Technologies,
Version 1.171.37.35 (release 13-08-2014 CrysAlis171 .NET)
(compiled Aug 13 2014,18:06:01)
;
_computing_molecular_graphics 'Olex2 (Dolomanov et al., 2009)'
_computing_publication_material 'Olex2 (Dolomanov et al., 2009)'
_computing_structure_refinement 'ShelXL (Sheldrick, 2008)'
_computing_structure_solution 'olex2.solve (Bourhis et al., 2015)'
_diffrn_ambient_environment N~2~
_diffrn_ambient_temperature 120(2)
_diffrn_crystal_treatment 'flash frozen in gaseous N2'
_diffrn_detector 'CCD area detector'
_diffrn_detector_area_resol_mean 5.2349
_diffrn_detector_type 'Agilent Diffraction Atlas S2 detector'
_diffrn_measured_fraction_theta_full 0.998
_diffrn_measured_fraction_theta_max 0.998
_diffrn_measurement_details
;
#__ type_ start__ end____ width___ exp.time_
  1 omega  -49.00   22.00   1.0000    2.0000
omega____ theta____ kappa____ phi______ frames
    -      -38.5000   38.0000 -120.0000 71

#__ type_ start__ end____ width___ exp.time_
  2 omega  -35.00   33.00   1.0000    2.0000
omega____ theta____ kappa____ phi______ frames
    -      -38.5000   38.0000   30.0000 68

#__ type_ start__ end____ width___ exp.time_
  3 omega  -94.00  -34.00   1.0000    2.0000
omega____ theta____ kappa____ phi______ frames
    -      -38.5000  125.0000  120.0000 60

#__ type_ start__ end____ width___ exp.time_
  4 omega  -66.00   -6.00   1.0000    2.0000
omega____ theta____ kappa____ phi______ frames
    -      -38.5000  125.0000   30.0000 60

#__ type_ start__ end____ width___ exp.time_
  5 omega   20.00  113.00   1.0000    2.0000
omega____ theta____ kappa____ phi______ frames
    -       42.8292   57.0000  -90.0000 93

#__ type_ start__ end____ width___ exp.time_
  6 omega  121.00  151.00   1.0000    4.0000
omega____ theta____ kappa____ phi______ frames
    -      104.5000   30.0000 -150.0000 30

#__ type_ start__ end____ width___ exp.time_
  7 omega   30.00   55.00   1.0000    4.0000
omega____ theta____ kappa____ phi______ frames
    -      104.5000  -94.0000   90.0000 25

#__ type_ start__ end____ width___ exp.time_
  8 omega   71.00  110.00   1.0000    4.0000
omega____ theta____ kappa____ phi______ frames
    -      104.5000  -54.0000   86.7934 39

#__ type_ start__ end____ width___ exp.time_
  9 omega  110.00  175.00   1.0000    4.0000
omega____ theta____ kappa____ phi______ frames
    -      104.5000   45.0000   90.0000 65

#__ type_ start__ end____ width___ exp.time_
 10 omega   85.00  111.00   1.0000    4.0000
omega____ theta____ kappa____ phi______ frames
    -      104.5000 -125.0000 -150.0000 26

#__ type_ start__ end____ width___ exp.time_
 11 omega   87.00  157.00   1.0000    4.0000
omega____ theta____ kappa____ phi______ frames
    -      104.5000   80.0000  -79.5474 70

#__ type_ start__ end____ width___ exp.time_
 12 omega   73.00  100.00   1.0000    4.0000
omega____ theta____ kappa____ phi______ frames
    -      104.5000  -94.0000   90.0000 27

#__ type_ start__ end____ width___ exp.time_
 13 omega   60.00  122.00   1.0000    4.0000
omega____ theta____ kappa____ phi______ frames
    -      104.5000 -125.0000    0.0000 62

#__ type_ start__ end____ width___ exp.time_
 14 omega   77.00  161.00   1.0000    4.0000
omega____ theta____ kappa____ phi______ frames
    -      104.5000   61.0000   60.0000 84

#__ type_ start__ end____ width___ exp.time_
 15 omega   73.00   99.00   1.0000    4.0000
omega____ theta____ kappa____ phi______ frames
    -      104.5000 -125.0000   60.0000 26

#__ type_ start__ end____ width___ exp.time_
 16 omega   35.00   61.00   1.0000    4.0000
omega____ theta____ kappa____ phi______ frames
    -      104.5000 -125.0000 -150.0000 26

#__ type_ start__ end____ width___ exp.time_
 17 omega   46.00   72.00   1.0000    4.0000
omega____ theta____ kappa____ phi______ frames
    -      104.5000  -45.0000  150.0000 26

#__ type_ start__ end____ width___ exp.time_
 18 omega   41.00  149.00   1.0000    4.0000
omega____ theta____ kappa____ phi______ frames
    -      104.5000  -15.0000  -90.0000 108

#__ type_ start__ end____ width___ exp.time_
 19 omega   59.00  103.00   1.0000    4.0000
omega____ theta____ kappa____ phi______ frames
    -      104.5000  -61.0000  -30.0000 44

#__ type_ start__ end____ width___ exp.time_
 20 omega   30.00   75.00   1.0000    4.0000
omega____ theta____ kappa____ phi______ frames
    -      104.5000  -30.0000  150.0000 45

#__ type_ start__ end____ width___ exp.time_
 21 omega   53.00  119.00   1.0000    4.0000
omega____ theta____ kappa____ phi______ frames
    -      104.5000 -125.0000  120.0000 66

#__ type_ start__ end____ width___ exp.time_
 22 omega   34.00  101.00   1.0000    4.0000
omega____ theta____ kappa____ phi______ frames
    -      104.5000 -125.0000   30.0000 67

#__ type_ start__ end____ width___ exp.time_
 23 omega   54.00  116.00   1.0000    4.0000
omega____ theta____ kappa____ phi______ frames
    -      104.5000 -125.0000  -90.0000 62

#__ type_ start__ end____ width___ exp.time_
 24 omega  100.00  126.00   1.0000    4.0000
omega____ theta____ kappa____ phi______ frames
    -      104.5000  -77.0000 -180.0000 26

#__ type_ start__ end____ width___ exp.time_
 25 omega   39.00   68.00   1.0000    4.0000
omega____ theta____ kappa____ phi______ frames
    -      104.5000  -45.0000 -120.0000 29

#__ type_ start__ end____ width___ exp.time_
 26 omega   45.00   93.00   1.0000    4.0000
omega____ theta____ kappa____ phi______ frames
    -      104.5000  -45.0000  -30.0000 48

#__ type_ start__ end____ width___ exp.time_
 27 omega   59.00  101.00   1.0000    4.0000
omega____ theta____ kappa____ phi______ frames
    -      104.5000   15.0000   60.0000 42

#__ type_ start__ end____ width___ exp.time_
 28 omega  131.00  157.00   1.0000    4.0000
omega____ theta____ kappa____ phi______ frames
    -      104.5000   15.0000   60.0000 26

#__ type_ start__ end____ width___ exp.time_
 29 omega   32.00   57.00   1.0000    4.0000
omega____ theta____ kappa____ phi______ frames
    -      104.5000  -77.0000  150.0000 25

#__ type_ start__ end____ width___ exp.time_
 30 omega   69.00   95.00   1.0000    4.0000
omega____ theta____ kappa____ phi______ frames
    -      104.5000  -77.0000  150.0000 26

#__ type_ start__ end____ width___ exp.time_
 31 omega   74.00  132.00   1.0000    4.0000
omega____ theta____ kappa____ phi______ frames
    -      104.5000   77.0000  -90.0000 58

#__ type_ start__ end____ width___ exp.time_
 32 omega   87.00  115.00   1.0000    4.0000
omega____ theta____ kappa____ phi______ frames
    -      104.5000   45.0000 -180.0000 28

#__ type_ start__ end____ width___ exp.time_
 33 omega  122.00  148.00   1.0000    4.0000
omega____ theta____ kappa____ phi______ frames
    -      104.5000   45.0000 -180.0000 26

#__ type_ start__ end____ width___ exp.time_
 34 omega   42.00   68.00   1.0000    4.0000
omega____ theta____ kappa____ phi______ frames
    -      104.5000  -45.0000  -60.0000 26

#__ type_ start__ end____ width___ exp.time_
 35 omega   40.00   89.00   1.0000    4.0000
omega____ theta____ kappa____ phi______ frames
    -      104.5000  -25.0000 -111.5735 49

#__ type_ start__ end____ width___ exp.time_
 36 omega   81.00  113.00   1.0000    4.0000
omega____ theta____ kappa____ phi______ frames
    -      104.5000   45.0000   30.0000 32

#__ type_ start__ end____ width___ exp.time_
 37 omega   62.00   89.00   1.0000    4.0000
omega____ theta____ kappa____ phi______ frames
    -      104.5000  -39.0000   12.9098 27

#__ type_ start__ end____ width___ exp.time_
 38 omega -111.00  -52.00   1.0000    2.0000
omega____ theta____ kappa____ phi______ frames
    -      -38.5000 -158.0000  158.0000 59

#__ type_ start__ end____ width___ exp.time_
 39 omega   11.00  117.00   1.0000    2.0000
omega____ theta____ kappa____ phi______ frames
    -       42.8292   77.0000   90.0000 106

#__ type_ start__ end____ width___ exp.time_
 40 omega   11.00  117.00   1.0000    2.0000
omega____ theta____ kappa____ phi______ frames
    -       42.8292   77.0000   30.0000 106

#__ type_ start__ end____ width___ exp.time_
 41 omega   16.00  113.00   1.0000    2.0000
omega____ theta____ kappa____ phi______ frames
    -       42.8292   57.0000 -150.0000 97

#__ type_ start__ end____ width___ exp.time_
 42 omega   16.00  113.00   1.0000    2.0000
omega____ theta____ kappa____ phi______ frames
    -       42.8292   57.0000    0.0000 97

#__ type_ start__ end____ width___ exp.time_
 43 omega  -27.00   69.00   1.0000    2.0000
omega____ theta____ kappa____ phi______ frames
    -       42.8292  -57.0000   60.0000 96

#__ type_ start__ end____ width___ exp.time_
 44 omega   73.00  178.00   1.0000    4.0000
omega____ theta____ kappa____ phi______ frames
    -      104.5000   77.0000 -120.0000 105

#__ type_ start__ end____ width___ exp.time_
 45 omega   73.00  178.00   1.0000    4.0000
omega____ theta____ kappa____ phi______ frames
    -      104.5000   77.0000  -30.0000 105

#__ type_ start__ end____ width___ exp.time_
 46 omega   73.00  178.00   1.0000    4.0000
omega____ theta____ kappa____ phi______ frames
    -      104.5000   77.0000   90.0000 105

#__ type_ start__ end____ width___ exp.time_
 47 omega   80.00  176.00   1.0000    4.0000
omega____ theta____ kappa____ phi______ frames
    -      104.5000   45.0000 -150.0000 96

#__ type_ start__ end____ width___ exp.time_
 48 omega   23.00  109.00   1.0000    4.0000
omega____ theta____ kappa____ phi______ frames
    -      104.5000  -94.0000  -30.0000 86

#__ type_ start__ end____ width___ exp.time_
 49 omega   33.00  122.00   1.0000    4.0000
omega____ theta____ kappa____ phi______ frames
    -      104.5000 -125.0000  -60.0000 89

#__ type_ start__ end____ width___ exp.time_
 50 omega   73.00  178.00   1.0000    4.0000
omega____ theta____ kappa____ phi______ frames
    -      104.5000   77.0000 -150.0000 105

#__ type_ start__ end____ width___ exp.time_
 51 omega   23.00  109.00   1.0000    4.0000
omega____ theta____ kappa____ phi______ frames
    -      104.5000  -94.0000   60.0000 86

#__ type_ start__ end____ width___ exp.time_
 52 omega   77.00  175.00   1.0000    4.0000
omega____ theta____ kappa____ phi______ frames
    -      104.5000   61.0000  -90.0000 98

#__ type_ start__ end____ width___ exp.time_
 53 omega   77.00  175.00   1.0000    4.0000
omega____ theta____ kappa____ phi______ frames
    -      104.5000   61.0000  -30.0000 98

#__ type_ start__ end____ width___ exp.time_
 54 omega   77.00  175.00   1.0000    4.0000
omega____ theta____ kappa____ phi______ frames
    -      104.5000   61.0000    0.0000 98

#__ type_ start__ end____ width___ exp.time_
 55 omega   73.00  178.00   1.0000    4.0000
omega____ theta____ kappa____ phi______ frames
    -      104.5000   77.0000  -60.0000 105

#__ type_ start__ end____ width___ exp.time_
 56 omega   74.00  176.00   1.0000    4.0000
omega____ theta____ kappa____ phi______ frames
    -      104.5000   72.0000   14.2037 102

#__ type_ start__ end____ width___ exp.time_
 57 omega   73.00  178.00   1.0000    4.0000
omega____ theta____ kappa____ phi______ frames
    -      104.5000   77.0000   30.0000 105

#__ type_ start__ end____ width___ exp.time_
 58 omega   34.00  132.00   1.0000    4.0000
omega____ theta____ kappa____ phi______ frames
    -      104.5000  -61.0000  120.0000 98

#__ type_ start__ end____ width___ exp.time_
 59 omega   77.00  175.00   1.0000    4.0000
omega____ theta____ kappa____ phi______ frames
    -      104.5000   61.0000 -150.0000 98

#__ type_ start__ end____ width___ exp.time_
 60 omega   73.00  178.00   1.0000    4.0000
omega____ theta____ kappa____ phi______ frames
    -      104.5000   77.0000  150.0000 105

#__ type_ start__ end____ width___ exp.time_
 61 omega   73.00  178.00   1.0000    4.0000
omega____ theta____ kappa____ phi______ frames
    -      104.5000   77.0000   60.0000 105

#__ type_ start__ end____ width___ exp.time_
 62 omega   77.00  175.00   1.0000    4.0000
omega____ theta____ kappa____ phi______ frames
    -      104.5000   61.0000 -120.0000 98

#__ type_ start__ end____ width___ exp.time_
 63 omega   77.00  175.00   1.0000    4.0000
omega____ theta____ kappa____ phi______ frames
    -      104.5000   61.0000  -60.0000 98

#__ type_ start__ end____ width___ exp.time_
 64 omega   73.00  178.00   1.0000    4.0000
omega____ theta____ kappa____ phi______ frames
    -      104.5000   77.0000 -180.0000 105

#__ type_ start__ end____ width___ exp.time_
 65 omega   77.00  175.00   1.0000    4.0000
omega____ theta____ kappa____ phi______ frames
    -      104.5000   61.0000   90.0000 98

#__ type_ start__ end____ width___ exp.time_
 66 omega   34.00  132.00   1.0000    4.0000
omega____ theta____ kappa____ phi______ frames
    -      104.5000  -61.0000   30.0000 98

#__ type_ start__ end____ width___ exp.time_
 67 omega   73.00  178.00   1.0000    4.0000
omega____ theta____ kappa____ phi______ frames
    -      104.5000   77.0000  120.0000 105

#__ type_ start__ end____ width___ exp.time_
 68 omega  -94.00   -2.00   1.0000    2.0000
omega____ theta____ kappa____ phi______ frames
    -      -38.5000  125.0000 -120.0000 92

#__ type_ start__ end____ width___ exp.time_
 69 omega   11.00  117.00   1.0000    2.0000
omega____ theta____ kappa____ phi______ frames
    -       42.8292   77.0000  120.0000 106

#__ type_ start__ end____ width___ exp.time_
 70 omega   11.00  117.00   1.0000    2.0000
omega____ theta____ kappa____ phi______ frames
    -       42.8292   77.0000 -120.0000 106

#__ type_ start__ end____ width___ exp.time_
 71 omega   11.00  117.00   1.0000    2.0000
omega____ theta____ kappa____ phi______ frames
    -       42.8292   77.0000  -60.0000 106

#__ type_ start__ end____ width___ exp.time_
 72 omega   20.00  115.00   1.0000    2.0000
omega____ theta____ kappa____ phi______ frames
    -       42.8292   38.0000  -30.0000 95

#__ type_ start__ end____ width___ exp.time_
 73 omega   20.00  115.00   1.0000    2.0000
omega____ theta____ kappa____ phi______ frames
    -       42.8292   38.0000  -60.0000 95

#__ type_ start__ end____ width___ exp.time_
 74 omega   77.00  175.00   1.0000    4.0000
omega____ theta____ kappa____ phi______ frames
    -      104.5000   61.0000  150.0000 98

#__ type_ start__ end____ width___ exp.time_
 75 omega   33.00   98.00   1.0000    4.0000
omega____ theta____ kappa____ phi______ frames
    -      104.5000  -45.0000  150.0000 65

#__ type_ start__ end____ width___ exp.time_
 76 omega   73.00  178.00   1.0000    4.0000
omega____ theta____ kappa____ phi______ frames
    -      104.5000   77.0000    0.0000 105

#__ type_ start__ end____ width___ exp.time_
 77 omega   34.00  132.00   1.0000    4.0000
omega____ theta____ kappa____ phi______ frames
    -      104.5000  -61.0000 -120.0000 98

#__ type_ start__ end____ width___ exp.time_
 78 omega   23.00  109.00   1.0000    4.0000
omega____ theta____ kappa____ phi______ frames
    -      104.5000  -94.0000  -60.0000 86

#__ type_ start__ end____ width___ exp.time_
 79 omega   33.00  122.00   1.0000    4.0000
omega____ theta____ kappa____ phi______ frames
    -      104.5000 -125.0000  -90.0000 89

#__ type_ start__ end____ width___ exp.time_
 80 omega   30.00   91.00   1.0000    4.0000
omega____ theta____ kappa____ phi______ frames
    -      104.5000  -30.0000   30.0000 61

#__ type_ start__ end____ width___ exp.time_
 81 omega   28.00   93.00   1.0000    4.0000
omega____ theta____ kappa____ phi______ frames
    -      104.5000  -25.0000 -111.5735 65

#__ type_ start__ end____ width___ exp.time_
 82 omega   77.00  175.00   1.0000    4.0000
omega____ theta____ kappa____ phi______ frames
    -      104.5000   61.0000   30.0000 98

#__ type_ start__ end____ width___ exp.time_
 83 omega   77.00  175.00   1.0000    4.0000
omega____ theta____ kappa____ phi______ frames
    -      104.5000   61.0000  120.0000 98

#__ type_ start__ end____ width___ exp.time_
 84 omega   80.00  176.00   1.0000    4.0000
omega____ theta____ kappa____ phi______ frames
    -      104.5000   45.0000  120.0000 96

#__ type_ start__ end____ width___ exp.time_
 85 omega   80.00  176.00   1.0000    4.0000
omega____ theta____ kappa____ phi______ frames
    -      104.5000   45.0000 -120.0000 96

#__ type_ start__ end____ width___ exp.time_
 86 omega   77.00  175.00   1.0000    4.0000
omega____ theta____ kappa____ phi______ frames
    -      104.5000   61.0000 -180.0000 98

#__ type_ start__ end____ width___ exp.time_
 87 omega   77.00  175.00   1.0000    4.0000
omega____ theta____ kappa____ phi______ frames
    -      104.5000   61.0000   60.0000 98

#__ type_ start__ end____ width___ exp.time_
 88 omega   30.00   91.00   1.0000    4.0000
omega____ theta____ kappa____ phi______ frames
    -      104.5000  -30.0000  150.0000 61

#__ type_ start__ end____ width___ exp.time_
 89 omega   32.00   93.00   1.0000    4.0000
omega____ theta____ kappa____ phi______ frames
    -      104.5000  -39.0000   12.9098 61

#__ type_ start__ end____ width___ exp.time_
 90 omega   24.00  150.00   1.0000    4.0000
omega____ theta____ kappa____ phi______ frames
    -      104.5000  -15.0000   60.0000 126

#__ type_ start__ end____ width___ exp.time_
 91 omega   75.00  178.00   1.0000    4.0000
omega____ theta____ kappa____ phi______ frames
    -      104.5000   80.0000  -79.5474 103

#__ type_ start__ end____ width___ exp.time_
 92 omega   33.00  122.00   1.0000    4.0000
omega____ theta____ kappa____ phi______ frames
    -      104.5000 -125.0000   30.0000 89

#__ type_ start__ end____ width___ exp.time_
 93 omega   80.00  176.00   1.0000    4.0000
omega____ theta____ kappa____ phi______ frames
    -      104.5000   45.0000  -60.0000 96

#__ type_ start__ end____ width___ exp.time_
 94 omega   80.00  176.00   1.0000    4.0000
omega____ theta____ kappa____ phi______ frames
    -      104.5000   45.0000  -30.0000 96

#__ type_ start__ end____ width___ exp.time_
 95 omega   80.00  176.00   1.0000    4.0000
omega____ theta____ kappa____ phi______ frames
    -      104.5000   45.0000   30.0000 96

#__ type_ start__ end____ width___ exp.time_
 96 omega   80.00  176.00   1.0000    4.0000
omega____ theta____ kappa____ phi______ frames
    -      104.5000   45.0000   90.0000 96

#__ type_ start__ end____ width___ exp.time_
 97 omega   73.00  178.00   1.0000    4.0000
omega____ theta____ kappa____ phi______ frames
    -      104.5000   77.0000  -90.0000 105

#__ type_ start__ end____ width___ exp.time_
 98 omega -112.00   -7.00   1.0000    2.0000
omega____ theta____ kappa____ phi______ frames
    -      -38.5000  -77.0000   90.0000 105

#__ type_ start__ end____ width___ exp.time_
 99 omega  -44.00  129.00   1.0000    2.0000
omega____ theta____ kappa____ phi______ frames
    -       42.8292    0.0000  -90.0000 173

#__ type_ start__ end____ width___ exp.time_
100 omega  -44.00  129.00   1.0000    2.0000
omega____ theta____ kappa____ phi______ frames
    -       42.8292    0.0000 -150.0000 173

#__ type_ start__ end____ width___ exp.time_
101 omega  -44.00  129.00   1.0000    2.0000
omega____ theta____ kappa____ phi______ frames
    -       42.8292    0.0000 -120.0000 173

#__ type_ start__ end____ width___ exp.time_
102 omega   16.00  113.00   1.0000    2.0000
omega____ theta____ kappa____ phi______ frames
    -       42.8292   57.0000  120.0000 97

#__ type_ start__ end____ width___ exp.time_
103 omega  -44.00  129.00   1.0000    2.0000
omega____ theta____ kappa____ phi______ frames
    -       42.8292    0.0000 -180.0000 173

#__ type_ start__ end____ width___ exp.time_
104 omega   80.00  176.00   1.0000    4.0000
omega____ theta____ kappa____ phi______ frames
    -      104.5000   45.0000  150.0000 96

#__ type_ start__ end____ width___ exp.time_
105 omega   26.00  113.00   1.0000    4.0000
omega____ theta____ kappa____ phi______ frames
    -      104.5000  -19.0000  -58.8491 87

#__ type_ start__ end____ width___ exp.time_
106 omega   72.00  178.00   1.0000    4.0000
omega____ theta____ kappa____ phi______ frames
    -      104.5000   22.0000   75.7758 106

#__ type_ start__ end____ width___ exp.time_
107 omega   34.00  132.00   1.0000    4.0000
omega____ theta____ kappa____ phi______ frames
    -      104.5000  -61.0000 -150.0000 98
;
_diffrn_measurement_device '\k-geometry diffractometer'
_diffrn_measurement_device_type 'SuperNova, Atlas'
_diffrn_measurement_method '\w scans'
_diffrn_measurement_specimen_support 'MiTeGen micromount'
_diffrn_orient_matrix_UB_11 -0.0238105000
_diffrn_orient_matrix_UB_12 -0.2536613000
_diffrn_orient_matrix_UB_13 0.0006446000
_diffrn_orient_matrix_UB_21 -0.0496948000
_diffrn_orient_matrix_UB_22 0.0164724000
_diffrn_orient_matrix_UB_23 0.0495697000
_diffrn_orient_matrix_UB_31 -0.1540780000
_diffrn_orient_matrix_UB_32 0.0338861000
_diffrn_orient_matrix_UB_33 -0.0191718000
_diffrn_radiation_collimation 'focusing mirrors'
_diffrn_radiation_monochromator mirror
_diffrn_radiation_probe x-ray
_diffrn_radiation_type CuK\a
_diffrn_radiation_wavelength 1.54184
_diffrn_radiation_wavelength_determination fundamental
_diffrn_reflns_av_R_equivalents 0.0426
_diffrn_reflns_av_unetI/netI 0.0119
_diffrn_reflns_Laue_measured_fraction_full 0.998
_diffrn_reflns_Laue_measured_fraction_max 0.998
_diffrn_reflns_limit_h_max 10
_diffrn_reflns_limit_h_min -11
_diffrn_reflns_limit_k_max 7
_diffrn_reflns_limit_k_min -7
_diffrn_reflns_limit_l_max 36
_diffrn_reflns_limit_l_min -36
_diffrn_reflns_number 47900
_diffrn_reflns_point_group_measured_fraction_full 0.999
_diffrn_reflns_point_group_measured_fraction_max 0.998
_diffrn_reflns_theta_full 67.684
_diffrn_reflns_theta_max 73.697
_diffrn_reflns_theta_min 6.107
_diffrn_source 'microfocus sealed tube'
_diffrn_source_current 0.8
_diffrn_source_power 0.04
_diffrn_source_target Cu
_diffrn_source_type 'Agilent Diffraction microfocus tube'
_diffrn_source_voltage 50
_exptl_absorpt_coefficient_mu 0.633
_exptl_absorpt_correction_T_max 0.908
_exptl_absorpt_correction_T_min 0.750
_exptl_absorpt_correction_type gaussian
_exptl_absorpt_process_details
;
CrysAlisPro, Agilent Technologies,
Version 1.171.37.35 (release 13-08-2014 CrysAlis171 .NET)
(compiled Aug 13 2014,18:06:01)
Numerical absorption correction based on gaussian integration over
			a multifaceted crystal model
Empirical absorption correction using spherical harmonics,
 implemented in SCALE3 ABSPACK scaling algorithm.
;
_exptl_crystal_colour 'clear colourless'
_exptl_crystal_colour_lustre clear
_exptl_crystal_colour_primary colourless
_exptl_crystal_density_diffrn 1.280
_exptl_crystal_description block
_exptl_crystal_F_000 672
_exptl_crystal_size_max 0.5225
_exptl_crystal_size_mid 0.2792
_exptl_crystal_size_min 0.1709
_refine_diff_density_max 0.130
_refine_diff_density_min -0.192
_refine_diff_density_rms 0.041
_refine_ls_abs_structure_details
;
 Flack x determined using 1487 quotients [(I+)-(I-)]/[(I+)+(I-)]
 (Parsons, Flack and Wagner, Acta Cryst. B69 (2013) 249-259).
;
_refine_ls_abs_structure_Flack 0.06(5)
_refine_ls_extinction_method none
_refine_ls_goodness_of_fit_ref 1.079
_refine_ls_hydrogen_treatment constr
_refine_ls_matrix_type full
_refine_ls_number_parameters 218
_refine_ls_number_reflns 3312
_refine_ls_number_restraints 1
_refine_ls_restrained_S_all 1.078
_refine_ls_R_factor_all 0.0270
_refine_ls_R_factor_gt 0.0270
_refine_ls_shift/su_max 0.001
_refine_ls_shift/su_mean 0.000
_refine_ls_structure_factor_coef Fsqd
_refine_ls_weighting_details 'w=1/[\s^2^(Fo^2^)+(0.0398P)^2^+0.5391P] where P=(Fo^2^+2Fc^2^)/3'
_refine_ls_weighting_scheme calc
_refine_ls_wR_factor_gt 0.0692
_refine_ls_wR_factor_ref 0.0692
_reflns_Friedel_coverage 0.819
_reflns_Friedel_fraction_full 1.000
_reflns_Friedel_fraction_max 0.999
_reflns_number_gt 3312
_reflns_number_total 3312
_reflns_threshold_expression 'I > 2\s(I)'
_cod_data_source_file ja6b04206_si_004.cif
_cod_data_source_block ciphla
_cod_database_code 4130517
_nottingham_internal_coll_name CIPHLA
_nottingham_internal_coll_number 15057
_nottingham_internal_coll_client CIP/HWL
_nottingham_internal_coll_type custom
_nottingham_internal_coll_frame_method 'omega scans'
_nottingham_internal_coll_frame_time '2.0000, 4.0000'
_nottingham_internal_coll_frame_width 1.0000
_nottingham_internal_coll_user pczwl
_nottingham_internal_coll_date 03/08/2015
_nottingham_internal_coll_location NOTTS
_nottingham_internal_coll_instrument 'GVB, PL13110001'
_nottingham_internal_process_date 04/08/2015
_nottingham_internal_process_user pczwl
_nottingham_internal_solution_date 4/8/2015
_nottingham_internal_solution_user pczwl
_nottingham_internal_refinement_date 4/8/2015
_nottingham_internal_refinement_user pczwl
_nottingham_internal_validation_date 4/8/2015
_nottingham_internal_validation_user pczwl
_nottingham_internal_archive_date 4/8/2015
_shelx_shelxl_version_number 2014/7
_chemical_oxdiff_formula 'C22 H20 O2'
_chemical_oxdiff_usercomment 'CIPHLA #15057 GVB-678 IN FOMBLIN FILM ON A MICROMOUNT FOR CIP/HWL'
_shelx_space_group_comment
;
The symmetry employed for this shelxl refinement is uniquely defined
by the following loop, which should always be used as a source of
symmetry information in preference to the above space-group names.
They are only intended as comments.
;
_reflns_odcompleteness_completeness 99.94
_reflns_odcompleteness_iscentric 1
_reflns_odcompleteness_theta 66.97
_olex2_refinement_description
;
1. Fixed Uiso
 At 1.2 times of:
  All C(H) groups, All C(H,H) groups
 At 1.5 times of:
  All C(H,H,H) groups
2.a Ternary CH refined with riding coordinates:
 C5(H15)
2.b Secondary CH2 refined with riding coordinates:
 C6(H6A,H6B), C8(H8A,H8B)
2.c Aromatic/amide H refined with riding coordinates:
 C2(H2), C3(H3), C16(H16), C17(H17), C18(H18), C19(H19), C20(H20), C21(H21),
 C22(H22), C23(H23), C24(H24), C25(H25)
2.d Idealised Me refined as rotating group:
 C14(H14A,H14B,H14C)
;
_olex2_exptl_crystal_mounting_method 'in fomblin film on a micromount'
_olex2_submission_special_instructions 'No special instructions were received'

loop_
_space_group_symop_operation_xyz
'x, y, z'
'-x, y, -z'
'x+1/2, y+1/2, z+1/2'
'-x+1/2, y+1/2, -z+1/2'

loop_
_atom_site_label
_atom_site_type_symbol
_atom_site_fract_x
_atom_site_fract_y
_atom_site_fract_z
_atom_site_U_iso_or_equiv
_atom_site_adp_type
_atom_site_occupancy
_atom_site_site_symmetry_order
_atom_site_calc_flag
_atom_site_refinement_flags_posn
C1 C 0.33313(16) 0.1924(3) 0.70942(5) 0.0213(3) Uani 1 1 d .
C2 C 0.23041(16) 0.0670(3) 0.67954(5) 0.0224(3) Uani 1 1 d .
H2 H 0.1874 -0.0629 0.6912 0.027 Uiso 1 1 calc R
C3 C 0.19659(15) 0.1324(3) 0.63640(5) 0.0212(3) Uani 1 1 d .
H3 H 0.1273 0.0480 0.6190 0.025 Uiso 1 1 calc R
C4 C 0.26033(16) 0.3306(3) 0.61325(5) 0.0199(3) Uani 1 1 d .
C5 C 0.40395(15) 0.3947(3) 0.63723(5) 0.0188(3) Uani 1 1 d .
H15 H 0.4285 0.5475 0.6266 0.023 Uiso 1 1 calc R
C6 C 0.39023(16) 0.4048(3) 0.68984(5) 0.0210(3) Uani 1 1 d .
H6A H 0.4848 0.4363 0.7050 0.025 Uiso 1 1 calc R
H6B H 0.3263 0.5293 0.6971 0.025 Uiso 1 1 calc R
O7 O 0.27966(11) 0.28226(19) 0.56556(3) 0.0225(2) Uani 1 1 d .
C8 C 0.36820(16) 0.0950(3) 0.55903(5) 0.0221(3) Uani 1 1 d .
H8A H 0.3888 0.0858 0.5260 0.027 Uiso 1 1 calc R
H8B H 0.3159 -0.0415 0.5669 0.027 Uiso 1 1 calc R
C9 C 0.50721(15) 0.1014(3) 0.58760(5) 0.0189(3) Uani 1 1 d .
C10 C 0.52287(15) 0.2380(3) 0.62415(5) 0.0185(3) Uani 1 1 d .
C11 C 0.65554(16) 0.2455(3) 0.65456(5) 0.0192(3) Uani 1 1 d .
C12 C 0.61906(16) -0.0481(3) 0.57057(5) 0.0204(3) Uani 1 1 d .
O13 O 0.36478(12) 0.1331(2) 0.74889(4) 0.0288(3) Uani 1 1 d .
C14 C 0.15402(17) 0.5224(3) 0.61178(6) 0.0258(3) Uani 1 1 d .
H14A H 0.1893 0.6434 0.5929 0.039 Uiso 1 1 calc GR
H14B H 0.1422 0.5767 0.6432 0.039 Uiso 1 1 calc GR
H14C H 0.0623 0.4703 0.5984 0.039 Uiso 1 1 calc GR
C16 C 0.73808(16) 0.4390(3) 0.65793(5) 0.0221(3) Uani 1 1 d .
H16 H 0.7106 0.5662 0.6402 0.026 Uiso 1 1 calc R
C17 C 0.85983(16) 0.4463(3) 0.68705(5) 0.0239(3) Uani 1 1 d .
H17 H 0.9154 0.5783 0.6891 0.029 Uiso 1 1 calc R
C18 C 0.90074(16) 0.2613(3) 0.71329(5) 0.0250(3) Uani 1 1 d .
H18 H 0.9844 0.2664 0.7330 0.030 Uiso 1 1 calc R
C19 C 0.81912(17) 0.0692(3) 0.71058(5) 0.0251(3) Uani 1 1 d .
H19 H 0.8466 -0.0573 0.7286 0.030 Uiso 1 1 calc R
C20 C 0.69662(17) 0.0620(3) 0.68145(5) 0.0221(3) Uani 1 1 d .
H20 H 0.6405 -0.0694 0.6799 0.027 Uiso 1 1 calc R
C21 C 0.58100(17) -0.2579(3) 0.55274(5) 0.0236(3) Uani 1 1 d .
H21 H 0.4854 -0.3069 0.5538 0.028 Uiso 1 1 calc R
C22 C 0.6800(2) -0.3949(3) 0.53355(5) 0.0302(4) Uani 1 1 d .
H22 H 0.6520 -0.5371 0.5220 0.036 Uiso 1 1 calc R
C23 C 0.8191(2) -0.3259(3) 0.53118(6) 0.0348(4) Uani 1 1 d .
H23 H 0.8869 -0.4199 0.5179 0.042 Uiso 1 1 calc R
C24 C 0.85926(18) -0.1183(4) 0.54836(6) 0.0336(4) Uani 1 1 d .
H24 H 0.9548 -0.0702 0.5467 0.040 Uiso 1 1 calc R
C25 C 0.76055(17) 0.0199(3) 0.56797(5) 0.0261(3) Uani 1 1 d .
H25 H 0.7894 0.1615 0.5797 0.031 Uiso 1 1 calc R

loop_
_atom_site_aniso_label
_atom_site_aniso_U_11
_atom_site_aniso_U_22
_atom_site_aniso_U_33
_atom_site_aniso_U_23
_atom_site_aniso_U_13
_atom_site_aniso_U_12
C1 0.0206(7) 0.0255(8) 0.0184(7) -0.0002(6) 0.0051(5) 0.0051(6)
C2 0.0246(7) 0.0197(7) 0.0235(7) 0.0015(6) 0.0071(6) 0.0001(6)
C3 0.0193(7) 0.0213(7) 0.0229(7) -0.0019(6) 0.0019(5) -0.0008(6)
C4 0.0216(7) 0.0224(7) 0.0158(7) 0.0012(5) 0.0024(5) 0.0018(6)
C5 0.0198(7) 0.0188(6) 0.0180(7) 0.0008(5) 0.0035(5) 0.0003(6)
C6 0.0216(7) 0.0224(7) 0.0192(7) -0.0035(6) 0.0031(5) 0.0012(6)
O7 0.0243(5) 0.0271(6) 0.0160(5) 0.0011(4) 0.0004(4) 0.0055(5)
C8 0.0217(7) 0.0275(8) 0.0170(6) -0.0019(6) -0.0002(5) 0.0032(6)
C9 0.0200(7) 0.0210(7) 0.0159(6) 0.0014(6) 0.0016(5) -0.0002(6)
C10 0.0193(7) 0.0196(7) 0.0170(7) 0.0015(5) 0.0033(5) -0.0004(6)
C11 0.0196(7) 0.0228(7) 0.0155(6) -0.0029(6) 0.0032(5) 0.0007(6)
C12 0.0250(7) 0.0242(7) 0.0119(6) 0.0007(6) 0.0007(5) 0.0043(6)
O13 0.0305(6) 0.0367(7) 0.0194(5) 0.0049(5) 0.0028(4) 0.0063(5)
C14 0.0245(8) 0.0243(8) 0.0288(8) 0.0028(6) 0.0031(6) 0.0052(6)
C16 0.0239(7) 0.0222(7) 0.0203(7) -0.0012(6) 0.0030(6) -0.0005(6)
C17 0.0206(7) 0.0272(8) 0.0242(7) -0.0049(6) 0.0042(6) -0.0037(6)
C18 0.0194(7) 0.0343(8) 0.0210(7) -0.0053(7) -0.0010(5) 0.0029(6)
C19 0.0270(8) 0.0266(8) 0.0214(7) 0.0000(6) -0.0011(6) 0.0058(6)
C20 0.0252(7) 0.0215(7) 0.0198(7) -0.0013(6) 0.0023(6) -0.0002(6)
C21 0.0300(8) 0.0256(8) 0.0152(7) 0.0003(6) 0.0008(6) 0.0026(7)
C22 0.0432(10) 0.0270(8) 0.0199(7) -0.0024(7) -0.0020(6) 0.0101(7)
C23 0.0351(9) 0.0438(10) 0.0254(8) -0.0070(8) 0.0006(7) 0.0193(8)
C24 0.0240(8) 0.0502(11) 0.0265(8) -0.0044(8) -0.0005(6) 0.0094(8)
C25 0.0254(8) 0.0333(9) 0.0196(7) -0.0040(6) 0.0005(6) 0.0022(7)

loop_
_atom_type_symbol
_atom_type_description
_atom_type_scat_dispersion_real
_atom_type_scat_dispersion_imag
_atom_type_scat_source
C C 0.0181 0.0091 'International Tables Vol C Tables 4.2.6.8 and 6.1.1.4'
H H 0.0000 0.0000 'International Tables Vol C Tables 4.2.6.8 and 6.1.1.4'
O O 0.0492 0.0322 'International Tables Vol C Tables 4.2.6.8 and 6.1.1.4'

loop_
_exptl_crystal_face_index_h
_exptl_crystal_face_index_k
_exptl_crystal_face_index_l
_exptl_crystal_face_perp_dist
_exptl_oxdiff_crystal_face_indexfrac_h
_exptl_oxdiff_crystal_face_indexfrac_k
_exptl_oxdiff_crystal_face_indexfrac_l
_exptl_oxdiff_crystal_face_x
_exptl_oxdiff_crystal_face_y
_exptl_oxdiff_crystal_face_z
0 0 1 0.0729 -0.0001 0.0001 0.9998 0.0006 0.0496 -0.0192
0 0 -1 0.0979 0.0001 -0.0001 -0.9998 -0.0006 -0.0496 0.0192
0 1 0 0.2577 -0.0018 1.0006 -0.0048 -0.2538 0.0163 0.0343
0 -1 0 0.2646 0.0018 -1.0006 0.0048 0.2538 -0.0163 -0.0343
-1 0 1 0.1124 -1.0005 -0.0008 0.9991 0.0247 0.0992 0.1350
1 0 -1 0.1124 1.0005 0.0008 -0.9991 -0.0247 -0.0992 -0.1350

loop_
_geom_angle_atom_site_label_1
_geom_angle_atom_site_label_2
_geom_angle_atom_site_label_3
_geom_angle
C2 C1 C6 116.61(13)
O13 C1 C2 121.49(15)
O13 C1 C6 121.79(14)
C1 C2 H2 119.4
C3 C2 C1 121.20(14)
C3 C2 H2 119.4
C2 C3 H3 117.6
C2 C3 C4 124.76(14)
C4 C3 H3 117.6
C3 C4 C5 111.02(12)
C3 C4 C14 109.36(12)
O7 C4 C3 110.18(12)
O7 C4 C5 109.39(11)
O7 C4 C14 104.10(12)
C14 C4 C5 112.58(13)
C4 C5 H15 107.7
C4 C5 C6 109.81(11)
C6 C5 H15 107.7
C10 C5 C4 111.91(12)
C10 C5 H15 107.7
C10 C5 C6 111.92(12)
C1 C6 C5 113.04(12)
C1 C6 H6A 109.0
C1 C6 H6B 109.0
C5 C6 H6A 109.0
C5 C6 H6B 109.0
H6A C6 H6B 107.8
C8 O7 C4 113.30(11)
O7 C8 H8A 108.8
O7 C8 H8B 108.8
O7 C8 C9 113.87(12)
H8A C8 H8B 107.7
C9 C8 H8A 108.8
C9 C8 H8B 108.8
C10 C9 C8 120.21(13)
C10 C9 C12 125.54(14)
C12 C9 C8 114.23(12)
C9 C10 C5 121.50(13)
C9 C10 C11 122.57(13)
C11 C10 C5 115.93(12)
C16 C11 C10 120.77(14)
C20 C11 C10 120.39(14)
C20 C11 C16 118.80(13)
C21 C12 C9 119.54(14)
C25 C12 C9 122.37(15)
C25 C12 C21 117.86(15)
C4 C14 H14A 109.5
C4 C14 H14B 109.5
C4 C14 H14C 109.5
H14A C14 H14B 109.5
H14A C14 H14C 109.5
H14B C14 H14C 109.5
C11 C16 H16 119.8
C17 C16 C11 120.46(15)
C17 C16 H16 119.8
C16 C17 H17 119.9
C16 C17 C18 120.22(15)
C18 C17 H17 119.9
C17 C18 H18 120.1
C19 C18 C17 119.87(14)
C19 C18 H18 120.1
C18 C19 H19 120.0
C18 C19 C20 119.91(15)
C20 C19 H19 120.0
C11 C20 C19 120.72(15)
C11 C20 H20 119.6
C19 C20 H20 119.6
C12 C21 H21 119.4
C22 C21 C12 121.27(16)
C22 C21 H21 119.4
C21 C22 H22 119.9
C23 C22 C21 120.29(18)
C23 C22 H22 119.9
C22 C23 H23 120.2
C22 C23 C24 119.53(16)
C24 C23 H23 120.2
C23 C24 H24 119.7
C23 C24 C25 120.52(17)
C25 C24 H24 119.7
C12 C25 H25 119.7
C24 C25 C12 120.52(17)
C24 C25 H25 119.7

loop_
_geom_bond_atom_site_label_1
_geom_bond_atom_site_label_2
_geom_bond_distance
C1 C2 1.472(2)
C1 C6 1.508(2)
C1 O13 1.2214(18)
C2 H2 0.9500
C2 C3 1.334(2)
C3 H3 0.9500
C3 C4 1.508(2)
C4 C5 1.537(2)
C4 O7 1.4360(17)
C4 C14 1.526(2)
C5 H15 1.0000
C5 C6 1.5411(19)
C5 C10 1.528(2)
C6 H6A 0.9900
C6 H6B 0.9900
O7 C8 1.4197(19)
C8 H8A 0.9900
C8 H8B 0.9900
C8 C9 1.5124(19)
C9 C10 1.343(2)
C9 C12 1.490(2)
C10 C11 1.4914(19)
C11 C16 1.399(2)
C11 C20 1.393(2)
C12 C21 1.402(2)
C12 C25 1.401(2)
C14 H14A 0.9800
C14 H14B 0.9800
C14 H14C 0.9800
C16 H16 0.9500
C16 C17 1.388(2)
C17 H17 0.9500
C17 C18 1.390(2)
C18 H18 0.9500
C18 C19 1.387(2)
C19 H19 0.9500
C19 C20 1.394(2)
C20 H20 0.9500
C21 H21 0.9500
C21 C22 1.384(2)
C22 H22 0.9500
C22 C23 1.381(3)
C23 H23 0.9500
C23 C24 1.388(3)
C24 H24 0.9500
C24 C25 1.392(2)
C25 H25 0.9500

loop_
_geom_torsion_atom_site_label_1
_geom_torsion_atom_site_label_2
_geom_torsion_atom_site_label_3
_geom_torsion_atom_site_label_4
_geom_torsion
C1 C2 C3 C4 2.0(2)
C2 C1 C6 C5 -32.83(18)
C2 C3 C4 C5 21.2(2)
C2 C3 C4 O7 142.57(15)
C2 C3 C4 C14 -103.59(17)
C3 C4 C5 C6 -47.86(16)
C3 C4 C5 C10 77.06(15)
C3 C4 O7 C8 -58.46(16)
C4 C5 C6 C1 54.91(16)
C4 C5 C10 C9 15.66(19)
C4 C5 C10 C11 -163.90(13)
C4 O7 C8 C9 -49.82(17)
C5 C4 O7 C8 63.84(15)
C5 C10 C11 C16 -63.88(18)
C5 C10 C11 C20 113.75(15)
C6 C1 C2 C3 3.8(2)
C6 C5 C10 C9 139.40(14)
C6 C5 C10 C11 -40.16(17)
O7 C4 C5 C6 -169.66(12)
O7 C4 C5 C10 -44.74(16)
O7 C8 C9 C10 17.6(2)
O7 C8 C9 C12 -160.87(12)
C8 C9 C10 C5 -1.8(2)
C8 C9 C10 C11 177.75(13)
C8 C9 C12 C21 -38.10(19)
C8 C9 C12 C25 136.32(15)
C9 C10 C11 C16 116.57(17)
C9 C10 C11 C20 -65.81(19)
C9 C12 C21 C22 175.29(14)
C9 C12 C25 C24 -174.71(15)
C10 C5 C6 C1 -70.01(16)
C10 C9 C12 C21 143.53(15)
C10 C9 C12 C25 -42.1(2)
C10 C11 C16 C17 178.62(13)
C10 C11 C20 C19 -178.83(14)
C11 C16 C17 C18 -0.2(2)
C12 C9 C10 C5 176.50(14)
C12 C9 C10 C11 -4.0(2)
C12 C21 C22 C23 -0.7(2)
O13 C1 C2 C3 -179.80(15)
O13 C1 C6 C5 150.78(14)
C14 C4 C5 C6 75.12(16)
C14 C4 C5 C10 -159.96(12)
C14 C4 O7 C8 -175.62(12)
C16 C11 C20 C19 -1.2(2)
C16 C17 C18 C19 -0.4(2)
C17 C18 C19 C20 0.2(2)
C18 C19 C20 C11 0.6(2)
C20 C11 C16 C17 1.0(2)
C21 C12 C25 C24 -0.2(2)
C21 C22 C23 C24 0.3(3)
C22 C23 C24 C25 0.1(3)
C23 C24 C25 C12 -0.2(3)
C25 C12 C21 C22 0.6(2)
